data_4088498
loop_
_publ_author_name
'Harisomayajula, N. V. Satyachand'
'Chen, Han-Gung'
'Kuo, Ting-Shen'
'Tsai, Yi-Chou'

_publ_section_title
;
 Reductive Cleavage of Acyl Halides to Carboxylato Alkylidyne Complexes
 from Their Reactions with the Quintuply Bonded Dimolybdenum Amidinate
;
_journal_issue 10
_journal_name_full Organometallics
_journal_page_first 1534
_journal_paper_doi 10.1021/acs.organomet.6b00132
_journal_volume 35
_journal_year 2016
_chemical_formula_moiety 'C73 H95 Cl2 Mo2 N4 O3 P'
_chemical_formula_sum 'C73 H95 Cl2 Mo2 N4 O3 P'
_chemical_formula_weight 1370.28
_space_group_IT_number 14
_space_group_name_Hall '-P 2yn'
_space_group_name_H-M_alt 'P 1 21/n 1'
_symmetry_cell_setting monoclinic
_symmetry_space_group_name_H-M 'P 1 21/n 1'
_atom_sites_solution_hydrogens geom
_atom_sites_solution_primary direct
_atom_sites_solution_secondary difmap
_audit_creation_method SHELXL-97
_cell_angle_alpha 90.00
_cell_angle_beta 93.755(2)
_cell_angle_gamma 90.00
_cell_formula_units_Z 4
_cell_length_a 13.1549(8)
_cell_length_b 25.2313(16)
_cell_length_c 21.0529(13)
_cell_measurement_reflns_used 9995
_cell_measurement_temperature 200(2)
_cell_measurement_theta_max 25.00
_cell_measurement_theta_min 2.25
_cell_volume 6972.8(7)
_computing_molecular_graphics 'Ortep-3 for Windows (Farrugia, 1997)'
_computing_publication_material 'WinGX publication routines (Farrugia, 1999)'
_computing_structure_refinement 'SHELXL-97 (Sheldrick, 1997)'
_computing_structure_solution 'SHELXS-86 (Sheldrick, 1986)'
_diffrn_ambient_temperature 200(2)
_diffrn_measured_fraction_theta_full 0.994
_diffrn_measured_fraction_theta_max 0.994
_diffrn_measurement_device_type 'Bruker APEX2'
_diffrn_radiation_monochromator graphite
_diffrn_radiation_source 'fine-focus sealed tube'
_diffrn_radiation_type MoK\a
_diffrn_radiation_wavelength 0.71073
_diffrn_reflns_av_R_equivalents 0.0550
_diffrn_reflns_av_sigmaI/netI 0.0837
_diffrn_reflns_limit_h_max 15
_diffrn_reflns_limit_h_min -14
_diffrn_reflns_limit_k_max 30
_diffrn_reflns_limit_k_min -27
_diffrn_reflns_limit_l_max 25
_diffrn_reflns_limit_l_min -24
_diffrn_reflns_number 40910
_diffrn_reflns_theta_full 25.03
_diffrn_reflns_theta_max 25.03
_diffrn_reflns_theta_min 1.95
_exptl_absorpt_coefficient_mu 0.507
_exptl_absorpt_correction_T_max 0.9702
_exptl_absorpt_correction_T_min 0.8794
_exptl_absorpt_correction_type multi-scan
_exptl_crystal_colour brown(dark)
_exptl_crystal_density_diffrn 1.305
_exptl_crystal_density_method 'not measured'
_exptl_crystal_description prism
_exptl_crystal_F_000 2872
_exptl_crystal_size_max 0.26
_exptl_crystal_size_mid 0.14
_exptl_crystal_size_min 0.06
_refine_diff_density_max 0.791
_refine_diff_density_min -0.515
_refine_diff_density_rms 0.093
_refine_ls_extinction_method none
_refine_ls_goodness_of_fit_ref 1.025
_refine_ls_hydrogen_treatment constr
_refine_ls_matrix_type full
_refine_ls_number_parameters 760
_refine_ls_number_reflns 12240
_refine_ls_number_restraints 0
_refine_ls_restrained_S_all 1.025
_refine_ls_R_factor_all 0.0993
_refine_ls_R_factor_gt 0.0498
_refine_ls_shift/su_max 0.001
_refine_ls_shift/su_mean 0.000
_refine_ls_structure_factor_coef Fsqd
_refine_ls_weighting_details 'calc w=1/[\s^2^(Fo^2^)+(0.0339P)^2^+8.7545P] where P=(Fo^2^+2Fc^2^)/3'
_refine_ls_weighting_scheme calc
_refine_ls_wR_factor_gt 0.0862
_refine_ls_wR_factor_ref 0.1037
_reflns_number_gt 8265
_reflns_number_total 12240
_reflns_threshold_expression >2sigma(I)
_cod_data_source_file om6b00132_si_003.cif
_cod_data_source_block compound_18
_cod_original_sg_symbol_H-M 'P 21/n'
_cod_database_code 4088498

loop_
_symmetry_equiv_pos_as_xyz
'x, y, z'
'-x+1/2, y+1/2, -z+1/2'
'-x, -y, -z'
'x-1/2, -y-1/2, z-1/2'

loop_
_atom_site_label
_atom_site_type_symbol
_atom_site_fract_x
_atom_site_fract_y
_atom_site_fract_z
_atom_site_U_iso_or_equiv
_atom_site_adp_type
_atom_site_occupancy
_atom_site_symmetry_multiplicity
_atom_site_calc_flag
_atom_site_refinement_flags
C1 C 0.1436(3) 0.17867(15) 0.49905(16) 0.0213(10) Uani 1 1 d .
C2 C 0.2072(3) 0.17241(16) 0.55498(17) 0.0263(11) Uani 1 1 d .
C3 C 0.3096(4) 0.14415(18) 0.55603(19) 0.0336(12) Uani 1 1 d .
H3 H 0.3208 0.1337 0.5112 0.040 Uiso 1 1 calc R
C4 C 0.3981(4) 0.1795(2) 0.5788(2) 0.0540(15) Uani 1 1 d .
H4A H 0.4620 0.1596 0.5778 0.081 Uiso 1 1 calc R
H4B H 0.3888 0.1913 0.6224 0.081 Uiso 1 1 calc R
H4C H 0.4006 0.2105 0.5508 0.081 Uiso 1 1 calc R
C5 C 0.3105(5) 0.0932(2) 0.5954(3) 0.0729(19) Uani 1 1 d .
H5A H 0.2530 0.0708 0.5805 0.109 Uiso 1 1 calc R
H5B H 0.3047 0.1021 0.6404 0.109 Uiso 1 1 calc R
H5C H 0.3745 0.0742 0.5906 0.109 Uiso 1 1 calc R
C6 C 0.1720(4) 0.19226(17) 0.61188(18) 0.0330(12) Uani 1 1 d .
H6 H 0.2124 0.1877 0.6506 0.040 Uiso 1 1 calc R
C7 C 0.0801(4) 0.21823(17) 0.61268(19) 0.0360(12) Uani 1 1 d .
H7 H 0.0573 0.2308 0.6518 0.043 Uiso 1 1 calc R
C8 C 0.0208(4) 0.22608(17) 0.55673(19) 0.0328(12) Uani 1 1 d .
H8 H -0.0413 0.2452 0.5578 0.039 Uiso 1 1 calc R
C9 C 0.0506(3) 0.20643(16) 0.49833(17) 0.0247(10) Uani 1 1 d .
C10 C -0.0182(3) 0.21387(17) 0.43748(18) 0.0297(11) Uani 1 1 d .
H10 H 0.0269 0.2235 0.4028 0.036 Uiso 1 1 calc R
C11 C -0.0975(4) 0.2579(2) 0.4404(3) 0.0575(15) Uani 1 1 d .
H11A H -0.0635 0.2912 0.4530 0.086 Uiso 1 1 calc R
H11B H -0.1466 0.2485 0.4716 0.086 Uiso 1 1 calc R
H11C H -0.1333 0.2622 0.3984 0.086 Uiso 1 1 calc R
C12 C -0.0734(4) 0.1634(2) 0.4170(2) 0.0530(15) Uani 1 1 d .
H12A H -0.0240 0.1345 0.4144 0.080 Uiso 1 1 calc R
H12B H -0.1091 0.1687 0.3751 0.080 Uiso 1 1 calc R
H12C H -0.1228 0.1543 0.4481 0.080 Uiso 1 1 calc R
C13 C 0.1488(3) 0.10090(16) 0.44011(16) 0.0215(10) Uani 1 1 d .
H13 H 0.1169 0.0872 0.4758 0.026 Uiso 1 1 calc R
C14 C 0.1341(3) 0.01223(17) 0.40165(17) 0.0252(11) Uani 1 1 d .
C15 C 0.0353(4) -0.00382(19) 0.38008(18) 0.0321(12) Uani 1 1 d .
C16 C -0.0454(4) 0.03270(19) 0.3499(2) 0.0402(13) Uani 1 1 d .
H16 H -0.0137 0.0679 0.3423 0.048 Uiso 1 1 calc R
C17 C -0.0937(4) 0.0114(2) 0.2858(2) 0.0568(15) Uani 1 1 d .
H17A H -0.1446 0.0367 0.2682 0.085 Uiso 1 1 calc R
H17B H -0.1267 -0.0228 0.2928 0.085 Uiso 1 1 calc R
H17C H -0.0405 0.0067 0.2558 0.085 Uiso 1 1 calc R
C18 C -0.1318(4) 0.0404(2) 0.3954(3) 0.0643(18) Uani 1 1 d .
H18A H -0.1834 0.0644 0.3758 0.096 Uiso 1 1 calc R
H18B H -0.1037 0.0556 0.4356 0.096 Uiso 1 1 calc R
H18C H -0.1631 0.0060 0.4037 0.096 Uiso 1 1 calc R
C19 C 0.0087(4) -0.0574(2) 0.3892(2) 0.0434(14) Uani 1 1 d .
H19 H -0.0580 -0.0689 0.3757 0.052 Uiso 1 1 calc R
C20 C 0.0761(5) -0.0931(2) 0.4166(2) 0.0492(15) Uani 1 1 d .
H20 H 0.0564 -0.1290 0.4217 0.059 Uiso 1 1 calc R
C21 C 0.1728(5) -0.07679(19) 0.4370(2) 0.0457(14) Uani 1 1 d .
H21 H 0.2192 -0.1018 0.4563 0.055 Uiso 1 1 calc R
C22 C 0.2046(4) -0.02408(18) 0.42986(18) 0.0319(12) Uani 1 1 d .
C23 C 0.3147(4) -0.00987(18) 0.44871(19) 0.0349(12) Uani 1 1 d .
H23 H 0.3176 0.0291 0.4572 0.042 Uiso 1 1 calc R
C24 C 0.3604(4) -0.0381(2) 0.5082(2) 0.0581(16) Uani 1 1 d .
H24A H 0.4308 -0.0263 0.5173 0.087 Uiso 1 1 calc R
H24B H 0.3595 -0.0765 0.5010 0.087 Uiso 1 1 calc R
H24C H 0.3202 -0.0297 0.5445 0.087 Uiso 1 1 calc R
C25 C 0.3793(4) -0.0210(2) 0.3925(2) 0.0601(16) Uani 1 1 d .
H25A H 0.4503 -0.0115 0.4040 0.090 Uiso 1 1 calc R
H25B H 0.3538 0.0001 0.3557 0.090 Uiso 1 1 calc R
H25C H 0.3752 -0.0588 0.3817 0.090 Uiso 1 1 calc R
C26 C 0.3608(3) 0.08689(17) 0.18816(17) 0.0289(11) Uani 1 1 d .
C27 C 0.4384(4) 0.04898(19) 0.1988(2) 0.0432(14) Uani 1 1 d .
C28 C 0.5061(5) 0.0469(2) 0.2604(2) 0.0663(19) Uani 1 1 d .
H28 H 0.4657 0.0606 0.2956 0.080 Uiso 1 1 calc R
C29 C 0.5981(5) 0.0835(3) 0.2550(3) 0.0993(18) Uani 1 1 d .
H29A H 0.6419 0.0817 0.2944 0.149 Uiso 1 1 calc R
H29B H 0.5745 0.1200 0.2479 0.149 Uiso 1 1 calc R
H29C H 0.6368 0.0721 0.2191 0.149 Uiso 1 1 calc R
C30 C 0.5428(5) -0.0090(3) 0.2784(3) 0.0993(18) Uani 1 1 d .
H30A H 0.4839 -0.0324 0.2819 0.149 Uiso 1 1 calc R
H30B H 0.5828 -0.0079 0.3194 0.149 Uiso 1 1 calc R
H30C H 0.5853 -0.0226 0.2456 0.149 Uiso 1 1 calc R
C31 C 0.4589(4) 0.0145(2) 0.1493(3) 0.0544(16) Uani 1 1 d .
H31 H 0.5114 -0.0112 0.1558 0.065 Uiso 1 1 calc R
C32 C 0.4048(5) 0.0170(2) 0.0915(3) 0.0596(17) Uani 1 1 d .
H32 H 0.4196 -0.0071 0.0586 0.072 Uiso 1 1 calc R
C33 C 0.3294(4) 0.0541(2) 0.0807(2) 0.0479(15) Uani 1 1 d .
H33 H 0.2929 0.0556 0.0403 0.057 Uiso 1 1 calc R
C34 C 0.3050(4) 0.09013(18) 0.12892(19) 0.0355(12) Uani 1 1 d .
C35 C 0.2199(4) 0.12938(19) 0.11319(18) 0.0403(13) Uani 1 1 d .
H35 H 0.2119 0.1523 0.1513 0.048 Uiso 1 1 calc R
C36 C 0.2477(5) 0.1655(2) 0.0566(2) 0.0624(17) Uani 1 1 d .
H36A H 0.1927 0.1910 0.0470 0.094 Uiso 1 1 calc R
H36B H 0.2568 0.1435 0.0190 0.094 Uiso 1 1 calc R
H36C H 0.3111 0.1846 0.0682 0.094 Uiso 1 1 calc R
C37 C 0.1172(4) 0.1019(2) 0.0957(2) 0.0575(16) Uani 1 1 d .
H37A H 0.0646 0.1288 0.0860 0.086 Uiso 1 1 calc R
H37B H 0.0980 0.0801 0.1315 0.086 Uiso 1 1 calc R
H37C H 0.1236 0.0793 0.0583 0.086 Uiso 1 1 calc R
C38 C 0.3701(3) 0.17029(17) 0.24273(17) 0.0244(10) Uani 1 1 d .
H38 H 0.4133 0.1805 0.2104 0.029 Uiso 1 1 calc R
C39 C 0.4005(3) 0.25755(17) 0.27884(17) 0.0256(11) Uani 1 1 d .
C40 C 0.3463(4) 0.29868(18) 0.24637(18) 0.0306(11) Uani 1 1 d .
C41 C 0.2404(4) 0.29129(19) 0.21423(18) 0.0358(12) Uani 1 1 d .
H41 H 0.2108 0.2583 0.2319 0.043 Uiso 1 1 calc R
C42 C 0.2482(4) 0.2828(2) 0.1424(2) 0.0617(16) Uani 1 1 d .
H42A H 0.1799 0.2775 0.1219 0.093 Uiso 1 1 calc R
H42B H 0.2902 0.2515 0.1355 0.093 Uiso 1 1 calc R
H42C H 0.2796 0.3140 0.1241 0.093 Uiso 1 1 calc R
C43 C 0.1661(4) 0.3369(2) 0.2246(2) 0.0539(15) Uani 1 1 d .
H43A H 0.0998 0.3288 0.2027 0.081 Uiso 1 1 calc R
H43B H 0.1930 0.3697 0.2075 0.081 Uiso 1 1 calc R
H43C H 0.1579 0.3411 0.2703 0.081 Uiso 1 1 calc R
C44 C 0.3966(4) 0.34704(19) 0.23973(19) 0.0406(13) Uani 1 1 d .
H44 H 0.3620 0.3756 0.2184 0.049 Uiso 1 1 calc R
C45 C 0.4955(4) 0.3537(2) 0.2636(2) 0.0484(15) Uani 1 1 d .
H45 H 0.5279 0.3870 0.2589 0.058 Uiso 1 1 calc R
C46 C 0.5481(4) 0.3133(2) 0.2941(2) 0.0467(14) Uani 1 1 d .
H46 H 0.6166 0.3189 0.3099 0.056 Uiso 1 1 calc R
C47 C 0.5022(3) 0.26355(19) 0.30237(18) 0.0342(12) Uani 1 1 d .
C48 C 0.5658(3) 0.2190(2) 0.3335(2) 0.0427(13) Uani 1 1 d .
H48 H 0.5263 0.1854 0.3269 0.051 Uiso 1 1 calc R
C49 C 0.5867(4) 0.2267(2) 0.4057(2) 0.0594(16) Uani 1 1 d .
H49A H 0.6262 0.1966 0.4234 0.089 Uiso 1 1 calc R
H49B H 0.5218 0.2289 0.4260 0.089 Uiso 1 1 calc R
H49C H 0.6253 0.2595 0.4138 0.089 Uiso 1 1 calc R
C50 C 0.6679(4) 0.2120(3) 0.3016(3) 0.0699(18) Uani 1 1 d .
H50A H 0.7064 0.1827 0.3222 0.105 Uiso 1 1 calc R
H50B H 0.7078 0.2447 0.3062 0.105 Uiso 1 1 calc R
H50C H 0.6540 0.2040 0.2563 0.105 Uiso 1 1 calc R
C51 C 0.1505(3) 0.15820(16) 0.30249(16) 0.0232(10) Uani 1 1 d .
C52 C 0.0546(3) 0.17415(17) 0.26814(16) 0.0234(10) Uani 1 1 d .
C53 C -0.0060(4) 0.1386(2) 0.2312(2) 0.0405(13) Uani 1 1 d .
H53 H 0.0151 0.1027 0.2283 0.049 Uiso 1 1 calc R
C54 C -0.0963(4) 0.1545(2) 0.1988(2) 0.0497(14) Uani 1 1 d .
H54 H -0.1361 0.1296 0.1741 0.060 Uiso 1 1 calc R
C55 C -0.1283(4) 0.2063(2) 0.2023(2) 0.0411(13) Uani 1 1 d .
H55 H -0.1895 0.2173 0.1796 0.049 Uiso 1 1 calc R
C56 C -0.0717(4) 0.24206(19) 0.23889(19) 0.0347(12) Uani 1 1 d .
H56 H -0.0944 0.2777 0.2419 0.042 Uiso 1 1 calc R
C57 C 0.0188(3) 0.22640(18) 0.27150(18) 0.0294(11) Uani 1 1 d .
H57 H 0.0571 0.2516 0.2966 0.035 Uiso 1 1 calc R
C58 C 0.3368(4) 0.34616(17) 0.40279(18) 0.0284(11) Uani 1 1 d .
C59 C 0.4376(4) 0.3491(2) 0.4267(2) 0.0417(13) Uani 1 1 d .
H59 H 0.4700 0.3190 0.4460 0.050 Uiso 1 1 calc R
C60 C 0.4911(4) 0.3967(3) 0.4223(2) 0.0589(17) Uani 1 1 d .
H60 H 0.5603 0.3986 0.4381 0.071 Uiso 1 1 calc R
C61 C 0.4442(6) 0.4407(2) 0.3953(3) 0.069(2) Uani 1 1 d .
H61 H 0.4812 0.4728 0.3923 0.083 Uiso 1 1 calc R
C62 C 0.3435(5) 0.4384(2) 0.3724(2) 0.0576(17) Uani 1 1 d .
H62 H 0.3109 0.4690 0.3544 0.069 Uiso 1 1 calc R
C63 C 0.2905(4) 0.39147(18) 0.37574(19) 0.0410(13) Uani 1 1 d .
H63 H 0.2215 0.3899 0.3594 0.049 Uiso 1 1 calc R
C64 C 0.1863(3) 0.31575(16) 0.47989(18) 0.0252(10) Uani 1 1 d .
C65 C 0.1001(4) 0.34494(18) 0.46123(19) 0.0367(12) Uani 1 1 d .
H65 H 0.0766 0.3459 0.4176 0.044 Uiso 1 1 calc R
C66 C 0.0474(4) 0.37292(19) 0.5060(2) 0.0403(12) Uani 1 1 d .
H66 H -0.0112 0.3931 0.4928 0.048 Uiso 1 1 calc R
C67 C 0.0812(4) 0.37105(18) 0.56959(19) 0.0356(12) Uani 1 1 d .
H67 H 0.0453 0.3896 0.6004 0.043 Uiso 1 1 calc R
C68 C 0.1664(4) 0.34248(18) 0.58810(19) 0.0341(12) Uani 1 1 d .
H68 H 0.1891 0.3413 0.6319 0.041 Uiso 1 1 calc R
C69 C 0.2203(3) 0.31506(17) 0.54385(17) 0.0283(11) Uani 1 1 d .
H69 H 0.2801 0.2959 0.5573 0.034 Uiso 1 1 calc R
C70 C 0.6764(6) 0.5394(3) 0.4578(3) 0.100(2) Uani 1 1 d .
H70A H 0.6493 0.5751 0.4495 0.150 Uiso 1 1 calc R
H70B H 0.7369 0.5416 0.4875 0.150 Uiso 1 1 calc R
H70C H 0.6245 0.5175 0.4764 0.150 Uiso 1 1 calc R
C71 C 0.7040(5) 0.5158(3) 0.3986(3) 0.085(2) Uani 1 1 d .
H71A H 0.6435 0.5148 0.3681 0.102 Uiso 1 1 calc R
H71B H 0.7567 0.5378 0.3798 0.102 Uiso 1 1 calc R
C72 C 0.7539(5) 0.4363(3) 0.3518(3) 0.0738(19) Uani 1 1 d .
H72A H 0.7920 0.4589 0.3231 0.089 Uiso 1 1 calc R
H72B H 0.6860 0.4290 0.3305 0.089 Uiso 1 1 calc R
C73 C 0.8084(6) 0.3863(3) 0.3626(3) 0.099(2) Uani 1 1 d .
H73A H 0.8149 0.3684 0.3218 0.149 Uiso 1 1 calc R
H73B H 0.7704 0.3636 0.3905 0.149 Uiso 1 1 calc R
H73C H 0.8763 0.3934 0.3827 0.149 Uiso 1 1 calc R
N1 N 0.1734(2) 0.15233(13) 0.44067(13) 0.0189(8) Uani 1 1 d .
N2 N 0.1660(2) 0.06742(13) 0.39266(13) 0.0218(8) Uani 1 1 d .
N3 N 0.3337(3) 0.12087(14) 0.24119(13) 0.0241(8) Uani 1 1 d .
N4 N 0.3500(2) 0.20639(13) 0.28659(13) 0.0224(8) Uani 1 1 d .
O1 O 0.1909(2) 0.26863(10) 0.36220(11) 0.0233(7) Uani 1 1 d .
O2 O 0.3288(2) 0.24097(10) 0.43855(11) 0.0236(7) Uani 1 1 d .
O3 O 0.7417(4) 0.46369(17) 0.40871(18) 0.0806(13) Uani 1 1 d .
Cl1 Cl 0.38372(8) 0.11848(4) 0.39024(4) 0.0266(3) Uani 1 1 d .
Cl2 Cl 0.16198(9) 0.03062(5) 0.24767(5) 0.0386(3) Uani 1 1 d .
Mo1 Mo 0.25604(3) 0.186631(14) 0.364319(14) 0.01902(10) Uani 1 1 d .
Mo2 Mo 0.23969(3) 0.097093(14) 0.314109(14) 0.02123(11) Uani 1 1 d .
P1 P 0.26148(9) 0.28838(5) 0.41859(4) 0.0241(3) Uani 1 1 d .

loop_
_atom_site_aniso_label
_atom_site_aniso_U_11
_atom_site_aniso_U_22
_atom_site_aniso_U_33
_atom_site_aniso_U_23
_atom_site_aniso_U_13
_atom_site_aniso_U_12
C1 0.028(3) 0.018(3) 0.0194(18) -0.0004(17) 0.0065(18) -0.007(2)
C2 0.037(3) 0.017(3) 0.025(2) 0.0013(17) 0.0034(19) -0.005(2)
C3 0.041(3) 0.029(3) 0.029(2) 0.000(2) -0.008(2) 0.006(3)
C4 0.043(4) 0.056(4) 0.062(3) -0.008(3) -0.011(3) 0.001(3)
C5 0.070(5) 0.045(4) 0.104(5) 0.030(3) 0.003(4) 0.010(3)
C6 0.049(3) 0.028(3) 0.022(2) -0.0003(19) 0.000(2) -0.011(3)
C7 0.049(3) 0.030(3) 0.031(2) -0.007(2) 0.017(2) -0.006(3)
C8 0.037(3) 0.024(3) 0.039(2) -0.006(2) 0.017(2) -0.005(2)
C9 0.027(3) 0.018(3) 0.030(2) -0.0013(18) 0.0105(19) -0.006(2)
C10 0.023(3) 0.032(3) 0.034(2) -0.001(2) 0.006(2) 0.000(2)
C11 0.048(4) 0.045(4) 0.078(4) -0.007(3) -0.006(3) 0.007(3)
C12 0.048(4) 0.050(4) 0.060(3) -0.005(3) -0.010(3) 0.003(3)
C13 0.022(3) 0.025(3) 0.0182(18) 0.0020(17) 0.0059(17) -0.003(2)
C14 0.031(3) 0.023(3) 0.0229(19) -0.0047(18) 0.0105(19) -0.009(2)
C15 0.037(3) 0.033(3) 0.027(2) -0.006(2) 0.013(2) -0.010(3)
C16 0.036(3) 0.038(3) 0.049(3) -0.011(2) 0.012(2) -0.018(3)
C17 0.048(4) 0.061(4) 0.061(3) -0.015(3) -0.003(3) -0.010(3)
C18 0.051(4) 0.052(4) 0.094(4) -0.025(3) 0.039(3) -0.021(3)
C19 0.054(4) 0.039(4) 0.040(3) -0.010(2) 0.018(2) -0.025(3)
C20 0.082(5) 0.025(3) 0.042(3) -0.004(2) 0.017(3) -0.022(3)
C21 0.074(4) 0.026(3) 0.038(3) 0.004(2) 0.011(3) -0.006(3)
C22 0.046(3) 0.023(3) 0.028(2) -0.0039(19) 0.014(2) -0.005(3)
C23 0.042(3) 0.026(3) 0.039(2) 0.006(2) 0.011(2) 0.005(2)
C24 0.051(4) 0.063(4) 0.060(3) 0.020(3) 0.001(3) -0.003(3)
C25 0.056(4) 0.069(4) 0.056(3) -0.005(3) 0.016(3) 0.000(3)
C26 0.037(3) 0.024(3) 0.027(2) 0.0000(18) 0.017(2) -0.003(2)
C27 0.051(4) 0.037(3) 0.046(3) 0.007(2) 0.031(2) 0.010(3)
C28 0.084(5) 0.078(5) 0.040(3) 0.023(3) 0.029(3) 0.055(4)
C29 0.104(4) 0.128(5) 0.069(3) 0.022(3) 0.022(3) 0.060(4)
C30 0.104(4) 0.128(5) 0.069(3) 0.022(3) 0.022(3) 0.060(4)
C31 0.059(4) 0.038(4) 0.070(4) 0.000(3) 0.036(3) 0.008(3)
C32 0.066(4) 0.046(4) 0.071(4) -0.027(3) 0.037(3) -0.007(3)
C33 0.051(4) 0.056(4) 0.039(3) -0.016(2) 0.016(2) -0.017(3)
C34 0.040(3) 0.032(3) 0.036(2) -0.007(2) 0.018(2) -0.009(3)
C35 0.050(4) 0.046(3) 0.025(2) -0.010(2) 0.003(2) -0.008(3)
C36 0.100(5) 0.050(4) 0.038(3) 0.005(2) 0.010(3) -0.005(4)
C37 0.052(4) 0.075(4) 0.044(3) 0.004(3) -0.008(3) -0.007(3)
C38 0.015(2) 0.034(3) 0.025(2) 0.0057(19) 0.0057(17) 0.000(2)
C39 0.026(3) 0.029(3) 0.0231(19) 0.0000(19) 0.0066(19) -0.011(2)
C40 0.037(3) 0.031(3) 0.024(2) 0.0034(19) 0.009(2) -0.009(2)
C41 0.045(3) 0.032(3) 0.031(2) 0.012(2) 0.003(2) -0.005(3)
C42 0.073(4) 0.068(4) 0.044(3) -0.008(3) 0.000(3) -0.011(4)
C43 0.059(4) 0.048(4) 0.054(3) 0.013(3) -0.002(3) 0.011(3)
C44 0.053(4) 0.035(3) 0.035(2) 0.007(2) 0.013(2) -0.010(3)
C45 0.059(4) 0.047(4) 0.042(3) -0.003(3) 0.017(3) -0.030(3)
C46 0.037(3) 0.066(4) 0.038(3) -0.005(3) 0.005(2) -0.030(3)
C47 0.026(3) 0.048(3) 0.030(2) -0.001(2) 0.008(2) -0.011(3)
C48 0.026(3) 0.059(4) 0.044(3) -0.003(2) 0.001(2) -0.008(3)
C49 0.048(4) 0.082(5) 0.048(3) 0.006(3) -0.006(3) -0.002(3)
C50 0.032(3) 0.105(5) 0.075(4) -0.001(4) 0.015(3) -0.002(4)
C51 0.027(3) 0.022(3) 0.0221(19) 0.0010(17) 0.0135(18) -0.005(2)
C52 0.022(3) 0.029(3) 0.0193(18) -0.0006(18) 0.0028(18) -0.003(2)
C53 0.035(3) 0.038(3) 0.047(3) -0.010(2) -0.006(2) 0.003(3)
C54 0.035(3) 0.054(4) 0.057(3) -0.018(3) -0.023(3) 0.001(3)
C55 0.027(3) 0.052(4) 0.043(3) 0.000(2) -0.009(2) 0.007(3)
C56 0.034(3) 0.033(3) 0.036(2) 0.004(2) -0.003(2) 0.005(3)
C57 0.030(3) 0.031(3) 0.027(2) 0.0028(19) -0.003(2) -0.005(2)
C58 0.032(3) 0.024(3) 0.030(2) -0.0019(19) 0.006(2) -0.009(2)
C59 0.041(4) 0.044(4) 0.041(2) -0.001(2) 0.008(2) -0.016(3)
C60 0.049(4) 0.071(5) 0.058(3) -0.012(3) 0.012(3) -0.038(4)
C61 0.101(6) 0.045(4) 0.066(4) -0.008(3) 0.039(4) -0.041(4)
C62 0.092(5) 0.027(4) 0.057(3) 0.006(3) 0.022(3) -0.016(4)
C63 0.056(4) 0.029(3) 0.039(2) 0.005(2) 0.007(2) -0.008(3)
C64 0.025(3) 0.018(3) 0.032(2) 0.0003(19) 0.0031(19) -0.004(2)
C65 0.039(3) 0.041(3) 0.030(2) 0.000(2) -0.001(2) 0.000(3)
C66 0.033(3) 0.041(3) 0.046(3) 0.000(2) 0.001(2) 0.011(3)
C67 0.037(3) 0.035(3) 0.036(2) -0.009(2) 0.009(2) 0.003(3)
C68 0.036(3) 0.036(3) 0.030(2) -0.003(2) 0.001(2) -0.002(3)
C69 0.025(3) 0.029(3) 0.030(2) -0.0003(19) 0.0009(19) 0.001(2)
C70 0.140(7) 0.080(5) 0.080(5) 0.002(4) 0.013(5) -0.023(5)
C71 0.106(6) 0.067(5) 0.084(5) 0.016(4) 0.025(4) -0.015(5)
C72 0.079(5) 0.083(5) 0.061(4) 0.010(4) 0.019(3) -0.008(4)
C73 0.107(6) 0.077(6) 0.110(6) -0.003(4) -0.016(5) 0.010(5)
N1 0.019(2) 0.017(2) 0.0207(15) -0.0019(14) 0.0034(14) -0.0049(17)
N2 0.026(2) 0.017(2) 0.0231(16) -0.0021(14) 0.0037(15) -0.0065(17)
N3 0.024(2) 0.025(2) 0.0245(16) 0.0006(15) 0.0095(15) 0.0022(18)
N4 0.018(2) 0.027(2) 0.0223(16) 0.0002(15) 0.0029(14) -0.0024(17)
O1 0.0237(17) 0.0217(17) 0.0239(13) 0.0007(12) -0.0021(12) -0.0011(14)
O2 0.0245(17) 0.0220(18) 0.0240(13) 0.0019(12) -0.0017(12) -0.0019(14)
O3 0.124(4) 0.054(3) 0.063(2) 0.004(2) -0.001(3) -0.009(3)
Cl1 0.0235(6) 0.0293(7) 0.0271(5) 0.0032(4) 0.0028(4) 0.0009(5)
Cl2 0.0467(8) 0.0392(8) 0.0309(5) -0.0122(5) 0.0101(5) -0.0131(6)
Mo1 0.0178(2) 0.0213(2) 0.01815(16) 0.00140(15) 0.00273(14) -0.00255(18)
Mo2 0.0217(2) 0.0230(2) 0.01952(16) -0.00054(15) 0.00596(15) -0.00161(18)
P1 0.0251(7) 0.0244(7) 0.0227(5) 0.0008(5) 0.0018(5) -0.0043(6)

loop_
_atom_type_symbol
_atom_type_description
_atom_type_scat_dispersion_real
_atom_type_scat_dispersion_imag
_atom_type_scat_source
C C 0.0033 0.0016 'International Tables Vol C Tables 4.2.6.8 and 6.1.1.4'
H H 0.0000 0.0000 'International Tables Vol C Tables 4.2.6.8 and 6.1.1.4'
N N 0.0061 0.0033 'International Tables Vol C Tables 4.2.6.8 and 6.1.1.4'
O O 0.0106 0.0060 'International Tables Vol C Tables 4.2.6.8 and 6.1.1.4'
Cl Cl 0.1484 0.1585 'International Tables Vol C Tables 4.2.6.8 and 6.1.1.4'
Mo Mo -1.6832 0.6857 'International Tables Vol C Tables 4.2.6.8 and 6.1.1.4'
P P 0.1023 0.0942 'International Tables Vol C Tables 4.2.6.8 and 6.1.1.4'

loop_
_geom_angle_atom_site_label_1
_geom_angle_atom_site_label_2
_geom_angle_atom_site_label_3
_geom_angle
C2 C1 C9 122.2(3)
C2 C1 N1 118.1(4)
C9 C1 N1 119.6(3)
C6 C2 C1 117.6(4)
C6 C2 C3 119.7(4)
C1 C2 C3 122.7(3)
C4 C3 C2 112.8(4)
C4 C3 C5 110.1(4)
C2 C3 C5 112.2(4)
C4 C3 H3 107.1
C2 C3 H3 107.1
C5 C3 H3 107.1
C3 C4 H4A 109.5
C3 C4 H4B 109.5
H4A C4 H4B 109.5
C3 C4 H4C 109.5
H4A C4 H4C 109.5
H4B C4 H4C 109.5
C3 C5 H5A 109.5
C3 C5 H5B 109.5
H5A C5 H5B 109.5
C3 C5 H5C 109.5
H5A C5 H5C 109.5
H5B C5 H5C 109.5
C7 C6 C2 121.3(4)
C7 C6 H6 119.4
C2 C6 H6 119.4
C6 C7 C8 120.3(4)
C6 C7 H7 119.9
C8 C7 H7 119.9
C7 C8 C9 121.4(4)
C7 C8 H8 119.3
C9 C8 H8 119.3
C8 C9 C1 117.2(4)
C8 C9 C10 120.3(4)
C1 C9 C10 122.4(3)
C12 C10 C11 107.9(4)
C12 C10 C9 112.4(4)
C11 C10 C9 115.1(4)
C12 C10 H10 107.0
C11 C10 H10 107.0
C9 C10 H10 107.0
C10 C11 H11A 109.5
C10 C11 H11B 109.5
H11A C11 H11B 109.5
C10 C11 H11C 109.5
H11A C11 H11C 109.5
H11B C11 H11C 109.5
C10 C12 H12A 109.5
C10 C12 H12B 109.5
H12A C12 H12B 109.5
C10 C12 H12C 109.5
H12A C12 H12C 109.5
H12B C12 H12C 109.5
N2 C13 N1 124.5(3)
N2 C13 H13 117.8
N1 C13 H13 117.8
C15 C14 C22 121.2(4)
C15 C14 N2 119.8(4)
C22 C14 N2 119.0(4)
C14 C15 C19 117.6(5)
C14 C15 C16 124.6(4)
C19 C15 C16 117.8(4)
C15 C16 C18 109.9(4)
C15 C16 C17 113.0(4)
C18 C16 C17 107.9(4)
C15 C16 H16 108.7
C18 C16 H16 108.7
C17 C16 H16 108.7
C16 C17 H17A 109.5
C16 C17 H17B 109.5
H17A C17 H17B 109.5
C16 C17 H17C 109.5
H17A C17 H17C 109.5
H17B C17 H17C 109.5
C16 C18 H18A 109.5
C16 C18 H18B 109.5
H18A C18 H18B 109.5
C16 C18 H18C 109.5
H18A C18 H18C 109.5
H18B C18 H18C 109.5
C20 C19 C15 122.0(5)
C20 C19 H19 119.0
C15 C19 H19 119.0
C19 C20 C21 119.6(5)
C19 C20 H20 120.2
C21 C20 H20 120.2
C20 C21 C22 121.7(5)
C20 C21 H21 119.2
C22 C21 H21 119.2
C21 C22 C14 118.0(5)
C21 C22 C23 118.7(5)
C14 C22 C23 123.2(4)
C22 C23 C25 108.9(4)
C22 C23 C24 114.9(4)
C25 C23 C24 109.9(4)
C22 C23 H23 107.7
C25 C23 H23 107.7
C24 C23 H23 107.7
C23 C24 H24A 109.5
C23 C24 H24B 109.5
H24A C24 H24B 109.5
C23 C24 H24C 109.5
H24A C24 H24C 109.5
H24B C24 H24C 109.5
C23 C25 H25A 109.5
C23 C25 H25B 109.5
H25A C25 H25B 109.5
C23 C25 H25C 109.5
H25A C25 H25C 109.5
H25B C25 H25C 109.5
C27 C26 C34 120.8(4)
C27 C26 N3 119.0(4)
C34 C26 N3 120.1(4)
C26 C27 C31 118.5(5)
C26 C27 C28 122.4(4)
C31 C27 C28 118.8(5)
C27 C28 C30 113.5(5)
C27 C28 C29 109.6(4)
C30 C28 C29 109.6(5)
C27 C28 H28 108.0
C30 C28 H28 108.0
C29 C28 H28 108.0
C28 C29 H29A 109.5
C28 C29 H29B 109.5
H29A C29 H29B 109.5
C28 C29 H29C 109.5
H29A C29 H29C 109.5
H29B C29 H29C 109.5
C28 C30 H30A 109.5
C28 C30 H30B 109.5
H30A C30 H30B 109.5
C28 C30 H30C 109.5
H30A C30 H30C 109.5
H30B C30 H30C 109.5
C32 C31 C27 121.3(5)
C32 C31 H31 119.4
C27 C31 H31 119.4
C33 C32 C31 120.4(5)
C33 C32 H32 119.8
C31 C32 H32 119.8
C32 C33 C34 121.0(5)
C32 C33 H33 119.5
C34 C33 H33 119.5
C26 C34 C33 118.0(5)
C26 C34 C35 124.5(4)
C33 C34 C35 117.5(4)
C34 C35 C37 112.4(4)
C34 C35 C36 109.9(4)
C37 C35 C36 109.0(4)
C34 C35 H35 108.5
C37 C35 H35 108.5
C36 C35 H35 108.5
C35 C36 H36A 109.5
C35 C36 H36B 109.5
H36A C36 H36B 109.5
C35 C36 H36C 109.5
H36A C36 H36C 109.5
H36B C36 H36C 109.5
C35 C37 H37A 109.5
C35 C37 H37B 109.5
H37A C37 H37B 109.5
C35 C37 H37C 109.5
H37A C37 H37C 109.5
H37B C37 H37C 109.5
N3 C38 N4 124.5(3)
N3 C38 H38 117.8
N4 C38 H38 117.8
C47 C39 C40 122.1(4)
C47 C39 N4 119.0(4)
C40 C39 N4 118.9(4)
C44 C40 C39 117.6(4)
C44 C40 C41 119.2(4)
C39 C40 C41 123.0(4)
C40 C41 C43 114.8(4)
C40 C41 C42 109.6(4)
C43 C41 C42 109.2(4)
C40 C41 H41 107.7
C43 C41 H41 107.7
C42 C41 H41 107.7
C41 C42 H42A 109.5
C41 C42 H42B 109.5
H42A C42 H42B 109.5
C41 C42 H42C 109.5
H42A C42 H42C 109.5
H42B C42 H42C 109.5
C41 C43 H43A 109.5
C41 C43 H43B 109.5
H43A C43 H43B 109.5
C41 C43 H43C 109.5
H43A C43 H43C 109.5
H43B C43 H43C 109.5
C45 C44 C40 120.8(5)
C45 C44 H44 119.6
C40 C44 H44 119.6
C46 C45 C44 121.3(5)
C46 C45 H45 119.4
C44 C45 H45 119.4
C45 C46 C47 120.9(5)
C45 C46 H46 119.6
C47 C46 H46 119.6
C39 C47 C46 117.3(5)
C39 C47 C48 123.8(4)
C46 C47 C48 118.8(4)
C47 C48 C49 112.9(4)
C47 C48 C50 111.5(4)
C49 C48 C50 109.8(4)
C47 C48 H48 107.5
C49 C48 H48 107.5
C50 C48 H48 107.5
C48 C49 H49A 109.5
C48 C49 H49B 109.5
H49A C49 H49B 109.5
C48 C49 H49C 109.5
H49A C49 H49C 109.5
H49B C49 H49C 109.5
C48 C50 H50A 109.5
C48 C50 H50B 109.5
H50A C50 H50B 109.5
C48 C50 H50C 109.5
H50A C50 H50C 109.5
H50B C50 H50C 109.5
C52 C51 Mo2 140.5(3)
C52 C51 Mo1 140.3(3)
Mo2 C51 Mo1 79.22(16)
C53 C52 C57 116.7(4)
C53 C52 C51 122.5(4)
C57 C52 C51 120.9(4)
C54 C53 C52 121.6(5)
C54 C53 H53 119.2
C52 C53 H53 119.2
C55 C54 C53 120.1(5)
C55 C54 H54 119.9
C53 C54 H54 119.9
C56 C55 C54 119.8(5)
C56 C55 H55 120.1
C54 C55 H55 120.1
C55 C56 C57 120.3(5)
C55 C56 H56 119.8
C57 C56 H56 119.8
C56 C57 C52 121.4(4)
C56 C57 H57 119.3
C52 C57 H57 119.3
C59 C58 C63 118.9(4)
C59 C58 P1 119.9(4)
C63 C58 P1 120.3(4)
C58 C59 C60 119.6(5)
C58 C59 H59 120.2
C60 C59 H59 120.2
C61 C60 C59 120.4(6)
C61 C60 H60 119.8
C59 C60 H60 119.8
C60 C61 C62 120.3(6)
C60 C61 H61 119.8
C62 C61 H61 119.8
C63 C62 C61 119.7(6)
C63 C62 H62 120.2
C61 C62 H62 120.2
C62 C63 C58 121.0(5)
C62 C63 H63 119.5
C58 C63 H63 119.5
C65 C64 C69 119.0(4)
C65 C64 P1 118.3(3)
C69 C64 P1 121.9(3)
C64 C65 C66 120.6(4)
C64 C65 H65 119.7
C66 C65 H65 119.7
C67 C66 C65 119.6(4)
C67 C66 H66 120.2
C65 C66 H66 120.2
C68 C67 C66 119.9(4)
C68 C67 H67 120.0
C66 C67 H67 120.0
C67 C68 C69 121.0(4)
C67 C68 H68 119.5
C69 C68 H68 119.5
C64 C69 C68 119.8(4)
C64 C69 H69 120.1
C68 C69 H69 120.1
C71 C70 H70A 109.5
C71 C70 H70B 109.5
H70A C70 H70B 109.5
C71 C70 H70C 109.5
H70A C70 H70C 109.5
H70B C70 H70C 109.5
O3 C71 C70 110.9(5)
O3 C71 H71A 109.5
C70 C71 H71A 109.5
O3 C71 H71B 109.5
C70 C71 H71B 109.5
H71A C71 H71B 108.0
O3 C72 C73 112.1(5)
O3 C72 H72A 109.2
C73 C72 H72A 109.2
O3 C72 H72B 109.2
C73 C72 H72B 109.2
H72A C72 H72B 107.9
C72 C73 H73A 109.5
C72 C73 H73B 109.5
H73A C73 H73B 109.5
C72 C73 H73C 109.5
H73A C73 H73C 109.5
H73B C73 H73C 109.5
C13 N1 C1 111.6(3)
C13 N1 Mo1 120.8(2)
C1 N1 Mo1 127.6(2)
C13 N2 C14 116.0(3)
C13 N2 Mo2 118.0(3)
C14 N2 Mo2 126.0(2)
C38 N3 C26 117.3(3)
C38 N3 Mo2 118.2(2)
C26 N3 Mo2 124.5(3)
C38 N4 C39 114.3(3)
C38 N4 Mo1 120.9(3)
C39 N4 Mo1 124.8(2)
P1 O1 Mo1 94.19(13)
P1 O2 Mo1 94.21(12)
C72 O3 C71 112.8(5)
Mo1 Cl1 Mo2 61.28(3)
C51 Mo1 N4 89.80(13)
C51 Mo1 N1 88.80(13)
N4 Mo1 N1 169.50(12)
C51 Mo1 O1 94.08(14)
N4 Mo1 O1 90.50(11)
N1 Mo1 O1 99.98(10)
C51 Mo1 O2 158.41(14)
N4 Mo1 O2 98.43(11)
N1 Mo1 O2 86.53(10)
O1 Mo1 O2 66.09(9)
C51 Mo1 Cl1 109.58(12)
N4 Mo1 Cl1 85.01(9)
N1 Mo1 Cl1 85.66(9)
O1 Mo1 Cl1 155.86(7)
O2 Mo1 Cl1 91.08(7)
C51 Mo1 Mo2 49.83(12)
N4 Mo1 Mo2 85.76(9)
N1 Mo1 Mo2 85.39(8)
O1 Mo1 Mo2 143.65(7)
O2 Mo1 Mo2 150.21(7)
Cl1 Mo1 Mo2 59.75(3)
C51 Mo1 P1 126.75(12)
N4 Mo1 P1 95.52(9)
N1 Mo1 P1 93.65(9)
O1 Mo1 P1 33.17(7)
O2 Mo1 P1 32.92(7)
Cl1 Mo1 P1 123.65(4)
Mo2 Mo1 P1 176.42(3)
C51 Mo2 N2 94.35(13)
C51 Mo2 N3 93.45(13)
N2 Mo2 N3 171.28(13)
C51 Mo2 Cl2 104.69(12)
N2 Mo2 Cl2 90.51(9)
N3 Mo2 Cl2 91.28(10)
C51 Mo2 Cl1 109.92(12)
N2 Mo2 Cl1 86.61(9)
N3 Mo2 Cl1 87.07(9)
Cl2 Mo2 Cl1 145.39(4)
C51 Mo2 Mo1 50.95(12)
N2 Mo2 Mo1 91.17(9)
N3 Mo2 Mo1 90.71(9)
Cl2 Mo2 Mo1 155.64(4)
Cl1 Mo2 Mo1 58.97(3)
O2 P1 O1 105.50(15)
O2 P1 C58 111.52(19)
O1 P1 C58 115.42(17)
O2 P1 C64 115.79(17)
O1 P1 C64 110.02(17)
C58 P1 C64 98.92(19)
O2 P1 Mo1 52.87(10)
O1 P1 Mo1 52.63(10)
C58 P1 Mo1 131.50(13)
C64 P1 Mo1 129.57(14)

loop_
_geom_bond_atom_site_label_1
_geom_bond_atom_site_label_2
_geom_bond_distance
C1 C2 1.408(5)
C1 C9 1.409(5)
C1 N1 1.473(4)
C2 C6 1.404(5)
C2 C3 1.523(6)
C3 C4 1.520(6)
C3 C5 1.529(6)
C3 H3 1.0000
C4 H4A 0.9800
C4 H4B 0.9800
C4 H4C 0.9800
C5 H5A 0.9800
C5 H5B 0.9800
C5 H5C 0.9800
C6 C7 1.376(6)
C6 H6 0.9500
C7 C8 1.384(6)
C7 H7 0.9500
C8 C9 1.405(5)
C8 H8 0.9500
C9 C10 1.531(6)
C10 C12 1.514(6)
C10 C11 1.527(6)
C10 H10 1.0000
C11 H11A 0.9800
C11 H11B 0.9800
C11 H11C 0.9800
C12 H12A 0.9800
C12 H12B 0.9800
C12 H12C 0.9800
C13 N2 1.339(4)
C13 N1 1.337(5)
C13 H13 0.9500
C14 C15 1.408(6)
C14 C22 1.407(6)
C14 N2 1.470(5)
C15 C19 1.412(6)
C15 C16 1.514(6)
C16 C18 1.545(6)
C16 C17 1.550(6)
C16 H16 1.0000
C17 H17A 0.9800
C17 H17B 0.9800
C17 H17C 0.9800
C18 H18A 0.9800
C18 H18B 0.9800
C18 H18C 0.9800
C19 C20 1.366(7)
C19 H19 0.9500
C20 C21 1.379(7)
C20 H20 0.9500
C21 C22 1.405(6)
C21 H21 0.9500
C22 C23 1.519(6)
C23 C25 1.527(6)
C23 C24 1.530(6)
C23 H23 1.0000
C24 H24A 0.9800
C24 H24B 0.9800
C24 H24C 0.9800
C25 H25A 0.9800
C25 H25B 0.9800
C25 H25C 0.9800
C26 C27 1.406(6)
C26 C34 1.407(6)
C26 N3 1.470(5)
C27 C31 1.398(6)
C27 C28 1.525(7)
C28 C30 1.532(7)
C28 C29 1.533(9)
C28 H28 1.0000
C29 H29A 0.9800
C29 H29B 0.9800
C29 H29C 0.9800
C30 H30A 0.9800
C30 H30B 0.9800
C30 H30C 0.9800
C31 C32 1.371(7)
C31 H31 0.9500
C32 C33 1.371(7)
C32 H32 0.9500
C33 C34 1.415(6)
C33 H33 0.9500
C34 C35 1.516(6)
C35 C37 1.542(6)
C35 C36 1.563(6)
C35 H35 1.0000
C36 H36A 0.9800
C36 H36B 0.9800
C36 H36C 0.9800
C37 H37A 0.9800
C37 H37B 0.9800
C37 H37C 0.9800
C38 N3 1.336(5)
C38 N4 1.336(5)
C38 H38 0.9500
C39 C47 1.404(6)
C39 C40 1.410(6)
C39 N4 1.466(5)
C40 C44 1.400(6)
C40 C41 1.520(6)
C41 C43 1.534(6)
C41 C42 1.537(6)
C41 H41 1.0000
C42 H42A 0.9800
C42 H42B 0.9800
C42 H42C 0.9800
C43 H43A 0.9800
C43 H43B 0.9800
C43 H43C 0.9800
C44 C45 1.373(6)
C44 H44 0.9500
C45 C46 1.368(7)
C45 H45 0.9500
C46 C47 1.410(6)
C46 H46 0.9500
C47 C48 1.522(6)
C48 C49 1.540(6)
C48 C50 1.550(6)
C48 H48 1.0000
C49 H49A 0.9800
C49 H49B 0.9800
C49 H49C 0.9800
C50 H50A 0.9800
C50 H50B 0.9800
C50 H50C 0.9800
C51 C52 1.469(6)
C51 Mo2 1.943(4)
C51 Mo1 1.974(4)
C52 C53 1.401(6)
C52 C57 1.403(6)
C53 C54 1.391(6)
C53 H53 0.9500
C54 C55 1.377(6)
C54 H54 0.9500
C55 C56 1.373(6)
C55 H55 0.9500
C56 C57 1.392(6)
C56 H56 0.9500
C57 H57 0.9500
C58 C59 1.389(6)
C58 C63 1.399(6)
C58 P1 1.806(4)
C59 C60 1.397(6)
C59 H59 0.9500
C60 C61 1.376(8)
C60 H60 0.9500
C61 C62 1.380(8)
C61 H61 0.9500
C62 C63 1.378(6)
C62 H62 0.9500
C63 H63 0.9500
C64 C65 1.388(6)
C64 C69 1.391(5)
C64 P1 1.813(4)
C65 C66 1.397(6)
C65 H65 0.9500
C66 C67 1.384(6)
C66 H66 0.9500
C67 C68 1.367(6)
C67 H67 0.9500
C68 C69 1.391(5)
C68 H68 0.9500
C69 H69 0.9500
C70 C71 1.449(8)
C70 H70A 0.9800
C70 H70B 0.9800
C70 H70C 0.9800
C71 O3 1.416(7)
C71 H71A 0.9900
C71 H71B 0.9900
C72 O3 1.401(6)
C72 C73 1.461(8)
C72 H72A 0.9900
C72 H72B 0.9900
C73 H73A 0.9800
C73 H73B 0.9800
C73 H73C 0.9800
N1 Mo1 2.178(3)
N2 Mo2 2.108(3)
N3 Mo2 2.120(3)
N4 Mo1 2.172(3)
O1 P1 1.541(3)
O1 Mo1 2.238(3)
O2 P1 1.531(3)
O2 Mo1 2.245(3)
Cl1 Mo1 2.4404(11)
Cl1 Mo2 2.4601(11)
Cl2 Mo2 2.3722(11)
Mo1 Mo2 2.4975(5)
Mo1 P1 2.8089(12)
